data_1561493
loop_
_publ_author_name
'Yahia, H. Ben'
'Essehli, R.'
'Avdeev, M.'
'Park, J-B.'
'Sun, Y-K.'
'Al-Maadeed, M.A.'
'Belharouak, I.'

_publ_section_title
;
 Neutron diffraction studies of the Na-ion battery electrode materials
 NaCoCr2(PO4)3, NaNiCr2(PO4)3, and Na2Ni2Cr(PO4)3
;
_journal_name_full 'Journal of Solid State Chemistry'
_journal_page_first 103
_journal_page_last 108
_journal_paper_doi 10.1016/j.jssc.2016.03.011
_journal_volume 238
_journal_year 2016
_chemical_formula_sum 'Co Cr2 Na O12 P3'
_chemical_formula_weight 470.82
_space_group_IT_number 74
_space_group_name_Hall '-I 2b 2'
_space_group_name_H-M_alt 'I m m a'
_symmetry_cell_setting orthorhombic
_symmetry_space_group_name_H-M 'I m m a'
_cell_angle_alpha 90.0
_cell_angle_beta 90.0
_cell_angle_gamma 90.0
_cell_formula_units_Z 4
_cell_length_a 10.41716(30)
_cell_length_b 13.0366(7)
_cell_length_c 6.38045(32)
_cell_measurement_reflns_used 122
_cell_measurement_temperature 295
_cell_measurement_theta_max 146.5
_cell_measurement_theta_min 8.0
_cell_volume 866.49(7)
_computing_structure_refinement GSAS
_diffrn_ambient_temperature 295
_diffrn_measurement_device_type 'Neutron powder diffractometer'
_diffrn_radiation_probe neutron
_diffrn_radiation_wavelength 2.4395
_pd_calc_method 'Rietveld Refinement'
_pd_meas_2theta_range_inc 0.05
_pd_meas_2theta_range_max 163.95
_pd_meas_2theta_range_min 2.75
_pd_phase_name ech0013836_H10_2p4A_RT.cif
_pd_proc_2theta_range_inc 0.05
_pd_proc_2theta_range_max 163.95
_pd_proc_2theta_range_min 2.75
_pd_proc_info_datetime 2015-11-30T09:14:48
_pd_proc_ls_peak_cutoff 0.00100
_pd_proc_ls_prof_R_factor 0.0370
_pd_proc_ls_prof_wR_expected 0.0195
_pd_proc_ls_prof_wR_factor 0.0496
_refine_ls_goodness_of_fit_all 2.56
_refine_ls_matrix_type full
_refine_ls_number_parameters 45
_refine_ls_number_restraints 0
_refine_ls_R_Fsqd_factor 0.03197
_refine_ls_shift/su_max 0.04
_refine_ls_shift/su_mean 0.01
_reflns_d_resolution_high 1.284
_reflns_d_resolution_low 6.518
_reflns_limit_h_max 8
_reflns_limit_h_min 0
_reflns_limit_k_max 10
_reflns_limit_k_min 0
_reflns_limit_l_max 5
_reflns_limit_l_min 0
_reflns_number_total 124
_cod_data_source_file JSSC-2016-238-103.cif
_cod_data_source_block ECH0014447_NaCoCr2(PO4)3
_cod_depositor_comments
;
The following automatic conversions were performed:

data item '_geom_angle_publ_flag' value 'N' was changed to 'n' in
accordance with the built-in table derived from the CIF Core
dictionary named 'cif_core.dic' version 2.4.5 last updated on
2014-11-21 (85 times).

data item '_geom_bond_publ_flag' value 'N' was changed to 'n' in
accordance with the built-in table derived from the CIF Core
dictionary named 'cif_core.dic' version 2.4.5 last updated on
2014-11-21 (21 times).

Automatic conversion script
Id: cif_fix_values 8369 2020-08-20 11:38:08Z andrius 
;
_cod_original_cell_volume 866.50(9)
_cod_database_code 1561493

loop_
_symmetry_equiv_pos_site_id
_symmetry_equiv_pos_as_xyz
1 +x,+y,+z
2 -x,+y,+z
3 +x,-y+1/2,+z
4 -x,-y+1/2,+z
-1 -x,-y,-z
-2 +x,-y,-z
-3 -x,+y+1/2,-z
-4 +x,+y+1/2,-z
101 +x+1/2,+y+1/2,+z+1/2
102 -x+1/2,+y+1/2,+z+1/2
103 +x+1/2,-y,+z+1/2
104 -x+1/2,-y,+z+1/2
-101 -x+1/2,-y+1/2,-z+1/2
-102 +x+1/2,-y+1/2,-z+1/2
-103 -x+1/2,+y,-z+1/2
-104 +x+1/2,+y,-z+1/2

loop_
_atom_site_type_symbol
_atom_site_label
_atom_site_fract_x
_atom_site_fract_y
_atom_site_fract_z
_atom_site_occupancy
_atom_site_thermal_displace_type
_atom_site_U_iso_or_equiv
_atom_site_symmetry_multiplicity
Na Na1 0.0 0.75 0.6030(18) 0.943(16) Uiso 0.033(4) 4
Co Co1 0.25 0.6382(6) 0.25 0.5 Uiso 0.0017(19) 8
Cr Cr1 0.25 0.6382(6) 0.25 0.5 Uiso 0.0017(19) 8
Cr Cr2 0.5 0.5 0.5 1.0 Uiso 0.0017(19) 4
P P1 0.25 0.4273(4) 0.25 1.0 Uiso 0.0039(9) 8
P P2 0.0 0.75 0.0862(13) 1.0 Uiso 0.0039(9) 4
O O1 0.28281(17) 0.36250(25) 0.0603(4) 1.0 Uiso 0.0039(9) 16
O O2 0.13917(25) 0.50580(20) 0.2134(4) 1.0 Uiso 0.0039(9) 16
O O3 0.0 0.65497(33) 0.9508(6) 1.0 Uiso 0.0039(9) 8
O O4 0.1193(4) 0.75 0.2305(8) 1.0 Uiso 0.0039(9) 8
Na Na2 0.0 0.5 0.5 0.057(16) Uiso 0.033(4) 4

loop_
_geom_angle_atom_site_label_1
_geom_angle_atom_site_label_2
_geom_angle_atom_site_label_3
_geom_angle
_geom_angle_site_symmetry_1
_geom_angle_site_symmetry_2
_geom_angle_site_symmetry_3
_geom_angle_publ_flag
P2 Na1 O1 95.78(24) 1_556 . 102_555 n
P2 Na1 O3 29.18(15) 1_556 . 1_555 n
P2 Na1 O3 29.18(15) 1_556 . 3_565 n
P2 Na1 O4 152.40(13) 1_556 . 1_555 n
P2 Na1 O4 152.40(13) 1_556 . 2_555 n
P2 Na1 Na2 101.40(19) 1_556 . 1_555 n
P2 Na1 Na2 101.40(19) 1_556 . 3_565 n
O1 Na1 O3 110.59(27) 102_555 . 1_555 n
O1 Na1 O3 79.87(16) 102_555 . 3_565 n
O1 Na1 O4 61.57(17) 102_555 . 1_555 n
O1 Na1 O4 107.32(32) 102_555 . 2_555 n
O1 Na1 Na2 120.70(13) 102_555 . 1_555 n
O1 Na1 Na2 56.61(7) 102_555 . 3_565 n
O3 Na1 O3 58.35(31) 1_555 . 3_565 n
O3 Na1 O4 140.69(8) 1_555 . 1_555 n
O3 Na1 O4 140.69(8) 1_555 . 2_555 n
O3 Na1 Na2 72.23(12) 1_555 . 1_555 n
O3 Na1 Na2 130.58(33) 1_555 . 3_565 n
O3 Na1 O4 140.69(8) 3_565 . 1_555 n
O3 Na1 O4 140.69(8) 3_565 . 2_555 n
O3 Na1 Na2 130.58(33) 3_565 . 1_555 n
O3 Na1 Na2 72.23(12) 3_565 . 3_565 n
O4 Na1 O4 55.21(27) 1_555 . 2_555 n
O4 Na1 Na2 79.91(18) 1_555 . 1_555 n
O4 Na1 Na2 79.91(18) 1_555 . 3_565 n
O4 Na1 Na2 79.91(18) 2_555 . 1_555 n
O4 Na1 Na2 79.91(18) 2_555 . 3_565 n
Na2 Na1 Na2 157.2(4) 1_555 . 3_565 n
O1 Co1 O2 88.86(20) -2_565 . 1_555 n
O1 Co1 O4 93.32(23) -2_565 . 1_555 n
O2 Co1 O4 102.65(10) 1_555 . 1_555 n
O1 Cr1 O2 88.86(20) -2_565 . 1_555 n
O1 Cr1 O4 93.32(23) -2_565 . 1_555 n
O2 Cr1 O4 102.65(10) 1_555 . 1_555 n
O1 P1 O2 114.39(14) 1_555 . 1_555 n
Na1 P2 O3 55.11(30) 1_554 . 1_554 n
Na1 P2 O3 55.11(30) 1_554 . 3_564 n
Na1 P2 O4 126.54(34) 1_554 . 1_555 n
Na1 P2 O4 126.54(34) 1_554 . 2_555 n
O3 P2 O3 110.2(6) 1_554 . 3_564 n
O3 P2 O4 109.91(10) 1_554 . 1_555 n
O3 P2 O4 109.91(10) 1_554 . 2_555 n
O3 P2 O4 109.91(10) 3_564 . 1_555 n
O3 P2 O4 109.91(10) 3_564 . 2_555 n
O4 P2 O4 106.9(7) 1_555 . 2_555 n
Co1 O1 Cr1 0.0 -2_565 . -2_565 n
Co1 O1 P1 138.72(31) -2_565 . 1_555 n
Cr1 O1 P1 138.72(31) -2_565 . 1_555 n
Co1 O2 Cr1 0.0 1_555 . 1_555 n
Co1 O2 P1 96.68(28) 1_555 . 1_555 n
Co1 O2 Na2 106.39(12) 1_555 . 1_555 n
Cr1 O2 P1 96.68(28) 1_555 . 1_555 n
Cr1 O2 Na2 106.39(12) 1_555 . 1_555 n
P1 O2 Na2 108.72(14) 1_555 . 1_555 n
Na1 O3 P2 95.7(4) 1_555 . 1_556 n
Na1 O4 Co1 105.10(17) 1_555 . 1_555 n
Na1 O4 Co1 105.10(17) 1_555 . 3_565 n
Na1 O4 Cr1 105.10(17) 1_555 . 1_555 n
Na1 O4 Cr1 105.10(17) 1_555 . 3_565 n
Na1 O4 P2 98.9(4) 1_555 . 1_555 n
Co1 O4 Co1 93.7(4) 1_555 . 3_565 n
Co1 O4 Cr1 0.0 1_555 . 1_555 n
Co1 O4 Cr1 93.7(4) 1_555 . 3_565 n
Co1 O4 P2 125.76(24) 1_555 . 1_555 n
Co1 O4 Cr1 93.7(4) 3_565 . 1_555 n
Co1 O4 Cr1 0.0 3_565 . 3_565 n
Co1 O4 P2 125.76(24) 3_565 . 1_555 n
Cr1 O4 Cr1 93.7(4) 1_555 . 3_565 n
Cr1 O4 P2 125.76(24) 1_555 . 1_555 n
Cr1 O4 P2 125.76(24) 3_565 . 1_555 n
Na1 Na2 Na1 180.0 1_555 . -1_566 n
Na1 Na2 O2 97.07(17) 1_555 . 1_555 n
Na1 Na2 O2 97.07(17) 1_555 . 2_555 n
Na1 Na2 O2 82.93(17) 1_555 . -1_566 n
Na1 Na2 O2 82.93(17) 1_555 . -2_566 n
Na1 Na2 O2 82.93(17) -1_566 . 1_555 n
Na1 Na2 O2 82.93(17) -1_566 . 2_555 n
Na1 Na2 O2 97.07(17) -1_566 . -1_566 n
Na1 Na2 O2 97.07(17) -1_566 . -2_566 n
O2 Na2 O2 76.77(13) 1_555 . 2_555 n
O2 Na2 O2 180.0 1_555 . -1_566 n
O2 Na2 O2 103.23(13) 1_555 . -2_566 n
O2 Na2 O2 103.23(13) 2_555 . -1_566 n
O2 Na2 O2 180.0 2_555 . -2_566 n
O2 Na2 O2 76.77(13) -1_566 . -2_566 n

loop_
_geom_bond_atom_site_label_1
_geom_bond_atom_site_label_2
_geom_bond_distance
_geom_bond_site_symmetry_1
_geom_bond_site_symmetry_2
_geom_bond_publ_flag
Na1 O1 2.7100(25) . 102_555 n
Na1 O3 2.541(11) . 1_555 n
Na1 O3 2.541(11) . 3_565 n
Na1 O4 2.682(10) . 1_555 n
Na1 O4 2.682(10) . 2_555 n
Co1 O1 2.0090(27) . -2_565 n
Co1 O2 2.090(7) . 1_555 n
Co1 O4 1.998(6) . 1_555 n
Cr1 O1 2.0090(27) . -2_565 n
Cr1 O2 2.090(7) . 1_555 n
Cr1 O4 1.998(6) . 1_555 n
P1 O1 1.515(4) . 1_555 n
P1 O2 1.561(4) . 1_555 n
P2 O3 1.510(5) . 1_554 n
P2 O3 1.510(5) . 3_564 n
P2 O4 1.547(7) . 1_555 n
P2 O4 1.547(7) . 2_555 n
Na2 O2 2.3349(26) . 1_555 n
Na2 O2 2.3349(26) . 2_555 n
Na2 O2 2.3349(26) . -1_566 n
Na2 O2 2.3349(26) . -2_566 n
